data_7214016
loop_
_publ_author_name
'Tanaka, Yuki'
'Tabata, Hideyuki'
'Tajima, Nobuo'
'Kuroda, Reiko'
'Imai, Yoshitane'

_publ_section_title
;
 Control of crystal structures of fluorescent two-component supramolecular
 systems by varying substituents and their positions
;
_journal_issue 9
_journal_name_full CrystEngComm
_journal_page_first 1741
_journal_paper_doi 10.1039/c3ce42128g
_journal_volume 16
_journal_year 2014
_chemical_formula_sum 'C18 H16 Br N O2'
_chemical_formula_weight 358.23
_chemical_name_systematic
; 
 ? 
;
_space_group_IT_number 61
_symmetry_cell_setting orthorhombic
_symmetry_space_group_name_Hall '-P 2ac 2ab'
_symmetry_space_group_name_H-M 'P b c a'
_atom_sites_solution_hydrogens geom
_atom_sites_solution_primary direct
_atom_sites_solution_secondary difmap
_audit_creation_method SHELXL-97
_cell_angle_alpha 90.00
_cell_angle_beta 90.00
_cell_angle_gamma 90.00
_cell_formula_units_Z 8
_cell_length_a 10.6279(9)
_cell_length_b 8.7139(7)
_cell_length_c 33.989(3)
_cell_measurement_reflns_used 4203
_cell_measurement_temperature 93(2)
_cell_measurement_theta_max 24.849
_cell_measurement_theta_min 2.260
_cell_volume 3147.7(5)
_computing_cell_refinement 'Bruker XSCANS'
_computing_data_collection 'Bruker XSCANS'
_computing_data_reduction 'Bruker SHELXTL'
_computing_molecular_graphics 'Bruker SHELXTL'
_computing_publication_material 'Bruker SHELXTL'
_computing_structure_refinement 'SHELXL-97 (Sheldrick, 1997)'
_computing_structure_solution 'SHELXS-97 (Sheldrick, 1990)'
_diffrn_ambient_temperature 93(2)
_diffrn_detector_area_resol_mean 8.366
_diffrn_measured_fraction_theta_full 0.993
_diffrn_measured_fraction_theta_max 0.993
_diffrn_measurement_device_type 'Bruker P4'
_diffrn_measurement_method '\w scans'
_diffrn_radiation_monochromator graphite
_diffrn_radiation_source 'fine-focus sealed tube'
_diffrn_radiation_type MoK\a
_diffrn_radiation_wavelength 0.71073
_diffrn_reflns_av_R_equivalents 0.0463
_diffrn_reflns_av_sigmaI/netI 0.0436
_diffrn_reflns_limit_h_max 12
_diffrn_reflns_limit_h_min -13
_diffrn_reflns_limit_k_max 11
_diffrn_reflns_limit_k_min -10
_diffrn_reflns_limit_l_max 25
_diffrn_reflns_limit_l_min -44
_diffrn_reflns_number 17795
_diffrn_reflns_theta_full 27.48
_diffrn_reflns_theta_max 27.48
_diffrn_reflns_theta_min 2.26
_diffrn_standards_number 149
_exptl_absorpt_coefficient_mu 2.618
_exptl_absorpt_correction_T_max 0.9256
_exptl_absorpt_correction_T_min 0.4132
_exptl_absorpt_correction_type empirical
_exptl_absorpt_process_details
;
SADABS; Sheldrick 1996
;
_exptl_crystal_colour colorless
_exptl_crystal_density_diffrn 1.512
_exptl_crystal_density_method 'not measured'
_exptl_crystal_description plate
_exptl_crystal_F_000 1456
_exptl_crystal_size_max 0.41
_exptl_crystal_size_mid 0.20
_exptl_crystal_size_min 0.03
_refine_diff_density_max 0.553
_refine_diff_density_min -0.574
_refine_diff_density_rms 0.059
_refine_ls_extinction_method none
_refine_ls_goodness_of_fit_ref 1.052
_refine_ls_hydrogen_treatment riding
_refine_ls_matrix_type full
_refine_ls_number_parameters 200
_refine_ls_number_reflns 3586
_refine_ls_number_restraints 0
_refine_ls_restrained_S_all 1.052
_refine_ls_R_factor_all 0.0913
_refine_ls_R_factor_gt 0.0524
_refine_ls_shift/su_max 0.000
_refine_ls_shift/su_mean 0.000
_refine_ls_structure_factor_coef Fsqd
_refine_ls_weighting_details 'calc w=1/[\s^2^(Fo^2^)+(0.0400P)^2^+3.2614P] where P=(Fo^2^+2Fc^2^)/3'
_refine_ls_weighting_scheme calc
_refine_ls_wR_factor_gt 0.1120
_refine_ls_wR_factor_ref 0.1274
_reflns_number_gt 2312
_reflns_number_total 3586
_reflns_threshold_expression >2sigma(I)
_cod_data_source_file c3ce42128g.txt
_cod_data_source_block m-bromobenzylamine
_cod_depositor_comments
;
The following automatic conversions were performed:

'_symmetry_cell_setting' value 'Orthorhombic' changed to
'orthorhombic' according to
/usr/data/users/saulius/automatic-downloads/current/RSC/lib/dictionaries/cif_core.dic
dictionary named 'cif_core.dic' version 2.4.2 from 2011-04-26.

Automatic conversion script
Id: cif_fix_values 2281 2013-09-26 08:29:07Z andrius 
;
_cod_original_cell_volume 3147.7(4)
_cod_original_sg_symbol_H-M Pbca
_cod_database_code 7214016

loop_
_symmetry_equiv_pos_as_xyz
'x, y, z'
'-x+1/2, -y, z+1/2'
'-x, y+1/2, -z+1/2'
'x+1/2, -y+1/2, -z'
'-x, -y, -z'
'x-1/2, y, -z-1/2'
'x, -y-1/2, z-1/2'
'-x-1/2, y-1/2, z'

loop_
_atom_site_label
_atom_site_type_symbol
_atom_site_fract_x
_atom_site_fract_y
_atom_site_fract_z
_atom_site_U_iso_or_equiv
_atom_site_adp_type
_atom_site_occupancy
_atom_site_symmetry_multiplicity
_atom_site_calc_flag
_atom_site_refinement_flags
Br1 Br 0.13606(5) 0.78470(7) 0.182554(12) 0.0858(2) Uani 1 1 d .
C1 C 0.6595(3) 0.6125(4) 0.11456(9) 0.0395(7) Uani 1 1 d .
H1 H 0.7207 0.5559 0.1002 0.047 Uiso 1 1 calc R
C2 C 0.5899(3) 0.7208(3) 0.09555(8) 0.0334(6) Uani 1 1 d .
C3 C 0.4996(3) 0.8053(4) 0.11713(10) 0.0459(8) Uani 1 1 d .
H3 H 0.4505 0.8809 0.1041 0.055 Uiso 1 1 calc R
C4 C 0.4820(4) 0.7799(4) 0.15622(10) 0.0549(9) Uani 1 1 d .
H4 H 0.4209 0.8381 0.1701 0.066 Uiso 1 1 calc R
C5 C 0.5381(5) 0.6371(5) 0.21734(11) 0.0720(12) Uani 1 1 d .
H5 H 0.4771 0.6921 0.2321 0.086 Uiso 1 1 calc R
C6 C 0.6102(5) 0.5298(5) 0.23531(12) 0.0818(15) Uani 1 1 d .
H6 H 0.6004 0.5119 0.2627 0.098 Uiso 1 1 calc R
C7 C 0.6979(5) 0.4461(5) 0.21424(12) 0.0815(14) Uani 1 1 d .
H7 H 0.7468 0.3702 0.2272 0.098 Uiso 1 1 calc R
C8 C 0.7149(4) 0.4714(4) 0.17497(11) 0.0628(11) Uani 1 1 d .
H8 H 0.7759 0.4135 0.1609 0.075 Uiso 1 1 calc R
C9 C 0.5532(4) 0.6683(4) 0.17633(9) 0.0481(8) Uani 1 1 d .
C10 C 0.6431(3) 0.5822(4) 0.15521(9) 0.0427(8) Uani 1 1 d .
C11 C 0.6077(3) 0.7527(4) 0.05247(9) 0.0367(7) Uani 1 1 d .
C12 C 0.1455(3) 0.9560(3) 0.06899(9) 0.0350(7) Uani 1 1 d .
C13 C 0.1708(3) 0.9305(4) 0.10848(9) 0.0409(7) Uani 1 1 d .
H13 H 0.2355 0.9863 0.1214 0.049 Uiso 1 1 calc R
C14 C 0.1004(3) 0.8227(4) 0.12880(10) 0.0462(8) Uani 1 1 d .
C15 C 0.0057(3) 0.7415(4) 0.11108(11) 0.0508(9) Uani 1 1 d .
H15 H -0.0414 0.6682 0.1256 0.061 Uiso 1 1 calc R
C16 C -0.0202(3) 0.7676(4) 0.07206(10) 0.0471(8) Uani 1 1 d .
H16 H -0.0860 0.7125 0.0595 0.057 Uiso 1 1 calc R
C17 C 0.0493(3) 0.8736(4) 0.05104(9) 0.0396(7) Uani 1 1 d .
H17 H 0.0311 0.8905 0.0240 0.047 Uiso 1 1 calc R
C18 C 0.2206(3) 1.0724(3) 0.04618(10) 0.0406(7) Uani 1 1 d .
H18A H 0.1623 1.1386 0.0311 0.049 Uiso 1 1 calc R
H18B H 0.2673 1.1385 0.0648 0.049 Uiso 1 1 calc R
N1 N 0.3115(2) 0.9995(3) 0.01853(7) 0.0371(6) Uani 1 1 d .
H1A H 0.3693 0.9448 0.0324 0.056 Uiso 1 1 calc R
H1B H 0.3512 1.0736 0.0043 0.056 Uiso 1 1 calc R
H1C H 0.2694 0.9356 0.0019 0.056 Uiso 1 1 calc R
O1 O 0.6985(2) 0.6908(3) 0.03525(6) 0.0493(6) Uani 1 1 d .
O2 O 0.5333(2) 0.8433(3) 0.03584(6) 0.0487(6) Uani 1 1 d .

loop_
_atom_site_aniso_label
_atom_site_aniso_U_11
_atom_site_aniso_U_22
_atom_site_aniso_U_33
_atom_site_aniso_U_23
_atom_site_aniso_U_13
_atom_site_aniso_U_12
Br1 0.0833(3) 0.1294(5) 0.0448(2) 0.0224(3) 0.0058(2) 0.0008(3)
C1 0.0416(18) 0.0365(17) 0.0404(17) -0.0021(14) 0.0007(13) 0.0016(14)
C2 0.0326(14) 0.0342(16) 0.0332(15) -0.0019(13) -0.0017(12) -0.0045(13)
C3 0.0491(19) 0.0431(19) 0.0454(18) -0.0021(16) 0.0018(15) 0.0080(16)
C4 0.062(2) 0.054(2) 0.048(2) -0.0079(18) 0.0144(17) 0.0134(19)
C5 0.112(4) 0.061(3) 0.043(2) -0.006(2) 0.015(2) -0.005(3)
C6 0.153(5) 0.058(3) 0.034(2) 0.0072(19) -0.002(3) -0.002(3)
C7 0.133(4) 0.059(3) 0.052(2) 0.009(2) -0.015(3) 0.012(3)
C8 0.087(3) 0.054(2) 0.048(2) 0.0061(18) -0.005(2) 0.013(2)
C9 0.065(2) 0.0391(19) 0.0408(19) -0.0015(15) 0.0053(17) -0.0056(17)
C10 0.052(2) 0.0343(17) 0.0417(17) 0.0020(14) -0.0033(15) -0.0036(16)
C11 0.0332(15) 0.0387(18) 0.0383(16) 0.0004(14) -0.0024(13) -0.0066(14)
C12 0.0338(16) 0.0264(15) 0.0448(17) -0.0032(13) 0.0054(13) 0.0040(13)
C13 0.0331(16) 0.0434(18) 0.0461(19) -0.0085(15) -0.0009(13) 0.0009(14)
C14 0.0455(18) 0.052(2) 0.0408(18) 0.0040(16) 0.0071(15) 0.0062(17)
C15 0.0458(19) 0.048(2) 0.059(2) 0.0044(17) 0.0133(16) -0.0038(17)
C16 0.0382(17) 0.0420(19) 0.061(2) -0.0089(17) 0.0038(16) -0.0069(16)
C17 0.0348(16) 0.0419(18) 0.0420(17) -0.0024(15) -0.0014(14) 0.0064(14)
C18 0.0413(18) 0.0312(16) 0.0493(19) -0.0004(14) 0.0027(14) 0.0017(14)
N1 0.0357(13) 0.0376(14) 0.0380(14) 0.0049(12) 0.0023(11) -0.0056(12)
O1 0.0416(12) 0.0702(16) 0.0362(12) -0.0033(11) 0.0025(10) 0.0067(12)
O2 0.0455(13) 0.0541(14) 0.0465(13) 0.0120(11) -0.0034(10) 0.0044(12)

loop_
_atom_type_symbol
_atom_type_description
_atom_type_scat_dispersion_real
_atom_type_scat_dispersion_imag
_atom_type_scat_source
C C 0.0033 0.0016 'International Tables Vol C Tables 4.2.6.8 and 6.1.1.4'
H H 0.0000 0.0000 'International Tables Vol C Tables 4.2.6.8 and 6.1.1.4'
N N 0.0061 0.0033 'International Tables Vol C Tables 4.2.6.8 and 6.1.1.4'
O O 0.0106 0.0060 'International Tables Vol C Tables 4.2.6.8 and 6.1.1.4'
Br Br -0.2901 2.4595 'International Tables Vol C Tables 4.2.6.8 and 6.1.1.4'

loop_
_geom_angle_atom_site_label_1
_geom_angle_atom_site_label_2
_geom_angle_atom_site_label_3
_geom_angle
C2 C1 C10 121.6(3)
C2 C1 H1 119.2
C10 C1 H1 119.2
C1 C2 C3 118.9(3)
C1 C2 C11 121.4(3)
C3 C2 C11 119.7(3)
C4 C3 C2 121.0(3)
C4 C3 H3 119.5
C2 C3 H3 119.5
C3 C4 C9 120.8(3)
C3 C4 H4 119.6
C9 C4 H4 119.6
C6 C5 C9 120.5(4)
C6 C5 H5 119.8
C9 C5 H5 119.8
C5 C6 C7 120.8(4)
C5 C6 H6 119.6
C7 C6 H6 119.6
C8 C7 C6 120.6(4)
C8 C7 H7 119.7
C6 C7 H7 119.7
C7 C8 C10 120.5(4)
C7 C8 H8 119.7
C10 C8 H8 119.7
C4 C9 C10 118.9(3)
C4 C9 C5 122.9(3)
C10 C9 C5 118.1(3)
C8 C10 C9 119.4(3)
C8 C10 C1 121.9(3)
C9 C10 C1 118.7(3)
O1 C11 O2 123.2(3)
O1 C11 C2 118.3(3)
O2 C11 C2 118.5(3)
C13 C12 C17 119.0(3)
C13 C12 C18 120.2(3)
C17 C12 C18 120.8(3)
C14 C13 C12 119.1(3)
C14 C13 H13 120.5
C12 C13 H13 120.5
C15 C14 C13 121.9(3)
C15 C14 Br1 118.7(3)
C13 C14 Br1 119.4(3)
C14 C15 C16 119.1(3)
C14 C15 H15 120.5
C16 C15 H15 120.5
C15 C16 C17 120.2(3)
C15 C16 H16 119.9
C17 C16 H16 119.9
C16 C17 C12 120.7(3)
C16 C17 H17 119.6
C12 C17 H17 119.6
N1 C18 C12 112.4(2)
N1 C18 H18A 109.1
C12 C18 H18A 109.1
N1 C18 H18B 109.1
C12 C18 H18B 109.1
H18A C18 H18B 107.9
C18 N1 H1A 109.5
C18 N1 H1B 109.5
H1A N1 H1B 109.5
C18 N1 H1C 109.5
H1A N1 H1C 109.5
H1B N1 H1C 109.5

loop_
_geom_bond_atom_site_label_1
_geom_bond_atom_site_label_2
_geom_bond_distance
Br1 C14 1.895(3)
C1 C2 1.363(4)
C1 C10 1.417(4)
C1 H1 0.9500
C2 C3 1.414(4)
C2 C11 1.503(4)
C3 C4 1.360(5)
C3 H3 0.9500
C4 C9 1.410(5)
C4 H4 0.9500
C5 C6 1.354(6)
C5 C9 1.429(5)
C5 H5 0.9500
C6 C7 1.384(6)
C6 H6 0.9500
C7 C8 1.365(5)
C7 H7 0.9500
C8 C10 1.402(5)
C8 H8 0.9500
C9 C10 1.411(5)
C11 O1 1.251(4)
C11 O2 1.253(4)
C12 C13 1.387(4)
C12 C17 1.390(4)
C12 C18 1.506(4)
C13 C14 1.385(5)
C13 H13 0.9500
C14 C15 1.370(5)
C15 C16 1.373(5)
C15 H15 0.9500
C16 C17 1.382(4)
C16 H16 0.9500
C17 H17 0.9500
C18 N1 1.490(4)
C18 H18A 0.9900
C18 H18B 0.9900
N1 H1A 0.9100
N1 H1B 0.9100
N1 H1C 0.9100

loop_
_geom_hbond_atom_site_label_D
_geom_hbond_atom_site_label_H
_geom_hbond_atom_site_label_A
_geom_hbond_distance_DH
_geom_hbond_distance_HA
_geom_hbond_distance_DA
_geom_hbond_angle_DHA
_geom_hbond_site_symmetry_A
N1 H1A O2 0.91 1.96 2.785(3) 150.3 .
N1 H1B O2 0.91 1.97 2.830(3) 156.4 5_675
N1 H1C O1 0.91 1.84 2.745(3) 173.9 4_465

loop_
_geom_torsion_atom_site_label_1
_geom_torsion_atom_site_label_2
_geom_torsion_atom_site_label_3
_geom_torsion_atom_site_label_4
_geom_torsion
C10 C1 C2 C3 0.4(5)
C10 C1 C2 C11 179.9(3)
C1 C2 C3 C4 0.1(5)
C11 C2 C3 C4 -179.5(3)
C2 C3 C4 C9 -0.1(6)
C9 C5 C6 C7 -1.3(7)
C5 C6 C7 C8 0.9(8)
C6 C7 C8 C10 -0.4(7)
C3 C4 C9 C10 -0.3(6)
C3 C4 C9 C5 -179.9(4)
C6 C5 C9 C4 -179.2(4)
C6 C5 C9 C10 1.2(6)
C7 C8 C10 C9 0.4(6)
C7 C8 C10 C1 179.2(4)
C4 C9 C10 C8 179.7(3)
C5 C9 C10 C8 -0.7(5)
C4 C9 C10 C1 0.8(5)
C5 C9 C10 C1 -179.6(3)
C2 C1 C10 C8 -179.7(3)
C2 C1 C10 C9 -0.8(5)
C1 C2 C11 O1 -8.5(4)
C3 C2 C11 O1 171.0(3)
C1 C2 C11 O2 173.6(3)
C3 C2 C11 O2 -6.9(4)
C17 C12 C13 C14 0.7(4)
C18 C12 C13 C14 -179.9(3)
C12 C13 C14 C15 -0.6(5)
C12 C13 C14 Br1 179.0(2)
C13 C14 C15 C16 0.1(5)
Br1 C14 C15 C16 -179.5(3)
C14 C15 C16 C17 0.4(5)
C15 C16 C17 C12 -0.4(5)
C13 C12 C17 C16 -0.2(4)
C18 C12 C17 C16 -179.6(3)
C13 C12 C18 N1 106.3(3)
C17 C12 C18 N1 -74.3(4)
